data_4510482
loop_
_publ_author_name
'Maddileti, D.'
'Swapna, Battini'
'Nangia, Ashwini'

_publ_section_title
;
 High Solubility Crystalline Pharmaceutical Forms of Blonanserin
;
_journal_issue 5
_journal_name_full 'Crystal Growth &amp; Design'
_journal_page_first 2557
_journal_paper_doi 10.1021/cg500252c
_journal_volume 14
_journal_year 2014
_chemical_formula_moiety 'C23 H31 F N3, C6 H4 N O2'
_chemical_formula_sum 'C29 H35 F N4 O2'
_chemical_formula_weight 490.61
_chemical_melting_point 409
_chemical_name_common 'Blonanserinium nicotinate salt'
_chemical_name_systematic
; 
 (2-(4-ethyl-l-piperazinyl)-4-(4-fluorophenyl)-5, 6, 7, 8, 9, 10-hexahydrocycloocta[
b]-pyridine)-Pyridine-3-carboxylic acid
;
_space_group_IT_number 14
_symmetry_cell_setting monoclinic
_symmetry_space_group_name_Hall '-P 2yn'
_symmetry_space_group_name_H-M 'P 1 21/n 1'
_atom_sites_solution_hydrogens geom
_atom_sites_solution_primary direct
_atom_sites_solution_secondary difmap
_audit_creation_method SHELXL-97
_cell_angle_alpha 90.00
_cell_angle_beta 94.867(8)
_cell_angle_gamma 90.00
_cell_formula_units_Z 4
_cell_length_a 12.2184(12)
_cell_length_b 11.6715(9)
_cell_length_c 18.5188(17)
_cell_measurement_reflns_used 2180
_cell_measurement_temperature 298(2)
_cell_measurement_theta_max 26.3152
_cell_measurement_theta_min 2.8086
_cell_volume 2631.4(4)
_computing_structure_refinement 'SHELXL-97 (Sheldrick, 1997)'
_computing_structure_solution 'SHELXS-97 (Sheldrick, 1990)'
_diffrn_ambient_temperature 298(2)
_diffrn_detector_area_resol_mean 16.3291
_diffrn_measured_fraction_theta_full 0.999
_diffrn_measured_fraction_theta_max 0.999
_diffrn_measurement_device_type 'Xcalibur, Eos, Gemini'
_diffrn_radiation_monochromator graphite
_diffrn_radiation_source 'fine-focus sealed tube'
_diffrn_radiation_type MoK\a
_diffrn_radiation_wavelength 0.71073
_diffrn_reflns_av_R_equivalents 0.0481
_diffrn_reflns_av_sigmaI/netI 0.1231
_diffrn_reflns_limit_h_max 15
_diffrn_reflns_limit_h_min -15
_diffrn_reflns_limit_k_max 14
_diffrn_reflns_limit_k_min -13
_diffrn_reflns_limit_l_max 23
_diffrn_reflns_limit_l_min -16
_diffrn_reflns_number 10214
_diffrn_reflns_theta_full 26.37
_diffrn_reflns_theta_max 26.37
_diffrn_reflns_theta_min 2.81
_exptl_absorpt_coefficient_mu 0.084
_exptl_absorpt_correction_T_max 1.00000
_exptl_absorpt_correction_T_min 0.97261
_exptl_absorpt_correction_type multi-scan
_exptl_absorpt_process_details
;
CrysAlisPro, Oxford Diffraction Ltd.,
Version 1.171.33.55 (release 05-01-2010 CrysAlis171 .NET)
(compiled Jan  5 2010,16:28:46)
Empirical absorption correction using spherical harmonics,
 implemented in SCALE3 ABSPACK scaling algorithm.
;
_exptl_crystal_colour colourless
_exptl_crystal_density_diffrn 1.238
_exptl_crystal_density_method 'not measured'
_exptl_crystal_description needle
_exptl_crystal_F_000 1048
_exptl_crystal_size_max 0.28
_exptl_crystal_size_mid 0.14
_exptl_crystal_size_min 0.08
_refine_diff_density_max 0.155
_refine_diff_density_min -0.183
_refine_diff_density_rms 0.040
_refine_ls_extinction_method none
_refine_ls_goodness_of_fit_ref 0.872
_refine_ls_hydrogen_treatment mixed
_refine_ls_matrix_type full
_refine_ls_number_parameters 326
_refine_ls_number_reflns 5384
_refine_ls_number_restraints 0
_refine_ls_restrained_S_all 0.872
_refine_ls_R_factor_all 0.1672
_refine_ls_R_factor_gt 0.0623
_refine_ls_shift/su_max 0.000
_refine_ls_shift/su_mean 0.000
_refine_ls_structure_factor_coef Fsqd
_refine_ls_weighting_details 'calc w=1/[\s^2^(Fo^2^)+(0.0448P)^2^+0.0000P] where P=(Fo^2^+2Fc^2^)/3'
_refine_ls_weighting_scheme calc
_refine_ls_wR_factor_gt 0.1008
_refine_ls_wR_factor_ref 0.1246
_reflns_number_gt 2247
_reflns_number_total 5384
_reflns_threshold_expression >2sigma(I)
_cod_data_source_file cg500252c_si_003.cif
_cod_data_source_block BLN-NIA
_cod_depositor_comments
;
The following automatic conversions were performed:

'_chemical_melting_point' value '409K' was changed to '409' - the
value should be numeric and without a unit designator.

Automatic conversion script
Id: cif_fix_values 2281 2013-09-26 08:29:07Z andrius 

 Adding full bibliography for 4510482--4510487.cif.
;
_cod_original_sg_symbol_H-M P21/n
_cod_database_code 4510482

loop_
_symmetry_equiv_pos_as_xyz
'x, y, z'
'-x+1/2, y+1/2, -z+1/2'
'-x, -y, -z'
'x-1/2, -y-1/2, z-1/2'

loop_
_atom_site_label
_atom_site_type_symbol
_atom_site_fract_x
_atom_site_fract_y
_atom_site_fract_z
_atom_site_U_iso_or_equiv
_atom_site_adp_type
_atom_site_occupancy
_atom_site_symmetry_multiplicity
_atom_site_calc_flag
_atom_site_refinement_flags
N2 N -0.02606(17) 0.11825(14) 0.06256(10) 0.0355(5) Uani 1 1 d .
C2 C -0.0438(2) 0.26926(17) -0.02880(12) 0.0342(6) Uani 1 1 d .
H2 H -0.1198 0.2691 -0.0277 0.041 Uiso 1 1 calc R
N1 N 0.13036(17) 0.18976(14) 0.01364(10) 0.0368(5) Uani 1 1 d .
C1 C 0.0212(2) 0.19495(18) 0.01576(12) 0.0327(6) Uani 1 1 d .
N3 N -0.09818(17) -0.00018(14) 0.18753(10) 0.0385(5) Uani 1 1 d .
H3 H -0.0714 0.0499 0.2223 0.046 Uiso 1 1 calc R
C3 C 0.0062(2) 0.34354(17) -0.07477(12) 0.0327(6) Uani 1 1 d .
C12 C -0.0667(2) 0.41974(18) -0.12229(12) 0.0346(6) Uani 1 1 d .
C5 C 0.1785(2) 0.26026(19) -0.03213(13) 0.0355(6) Uani 1 1 d .
C4 C 0.1212(2) 0.34113(18) -0.07639(12) 0.0351(6) Uani 1 1 d .
C6 C 0.1801(2) 0.42032(18) -0.12510(13) 0.0439(7) Uani 1 1 d .
H6A H 0.1275 0.4474 -0.1635 0.053 Uiso 1 1 calc R
H6B H 0.2355 0.3764 -0.1475 0.053 Uiso 1 1 calc R
C19 C -0.0053(2) -0.04241(18) 0.14850(13) 0.0416(7) Uani 1 1 d .
H19B H -0.0322 -0.0981 0.1124 0.050 Uiso 1 1 calc R
H19A H 0.0474 -0.0805 0.1825 0.050 Uiso 1 1 calc R
O2 O -0.00736(17) 0.12897(15) 0.28910(10) 0.0703(6) Uani 1 1 d .
F1 F -0.27651(16) 0.62525(14) -0.25079(11) 0.1070(7) Uani 1 1 d .
C21 C -0.1207(2) 0.15845(18) 0.09775(13) 0.0431(7) Uani 1 1 d .
H21B H -0.1731 0.1928 0.0618 0.052 Uiso 1 1 calc R
H21A H -0.0975 0.2171 0.1329 0.052 Uiso 1 1 calc R
C18 C 0.0508(2) 0.05370(19) 0.11195(13) 0.0443(7) Uani 1 1 d .
H18B H 0.0845 0.1051 0.1485 0.053 Uiso 1 1 calc R
H18A H 0.1086 0.0224 0.0850 0.053 Uiso 1 1 calc R
C22 C -0.1560(2) -0.0944(2) 0.22337(13) 0.0524(8) Uani 1 1 d .
H22B H -0.1876 -0.1465 0.1864 0.063 Uiso 1 1 calc R
H22A H -0.2159 -0.0619 0.2478 0.063 Uiso 1 1 calc R
C17 C -0.0565(2) 0.53825(19) -0.12160(13) 0.0453(7) Uani 1 1 d .
H17 H -0.0012 0.5721 -0.0912 0.054 Uiso 1 1 calc R
C20 C -0.1761(2) 0.0624(2) 0.13561(13) 0.0480(7) Uani 1 1 d .
H20A H -0.2351 0.0938 0.1614 0.058 Uiso 1 1 calc R
H20B H -0.2082 0.0090 0.0996 0.058 Uiso 1 1 calc R
C13 C -0.1512(2) 0.3730(2) -0.16740(14) 0.0561(8) Uani 1 1 d .
H13 H -0.1605 0.2940 -0.1686 0.067 Uiso 1 1 calc R
C16 C -0.1265(2) 0.6068(2) -0.16487(15) 0.0533(8) Uani 1 1 d .
H16 H -0.1187 0.6861 -0.1639 0.064 Uiso 1 1 calc R
C29 C -0.0454(3) 0.2291(2) 0.29497(14) 0.0487(7) Uani 1 1 d .
O1 O -0.13046(18) 0.26443(17) 0.26338(11) 0.0807(7) Uani 1 1 d .
C25 C 0.0223(2) 0.3083(2) 0.34540(14) 0.0462(7) Uani 1 1 d .
C7 C 0.2360(2) 0.52503(19) -0.08721(14) 0.0528(8) Uani 1 1 d .
H7A H 0.2487 0.5813 -0.1241 0.063 Uiso 1 1 calc R
H7B H 0.1846 0.5586 -0.0561 0.063 Uiso 1 1 calc R
C11 C 0.3009(2) 0.2471(2) -0.03006(14) 0.0474(7) Uani 1 1 d .
H11B H 0.3250 0.2717 -0.0762 0.057 Uiso 1 1 calc R
H11A H 0.3193 0.1666 -0.0240 0.057 Uiso 1 1 calc R
C23 C -0.0822(3) -0.1621(2) 0.27795(15) 0.0722(10) Uani 1 1 d .
H23A H -0.0304 -0.2056 0.2530 0.108 Uiso 1 1 calc R
H23B H -0.1261 -0.2132 0.3041 0.108 Uiso 1 1 calc R
H23C H -0.0435 -0.1103 0.3113 0.108 Uiso 1 1 calc R
C8 C 0.3453(3) 0.5055(2) -0.04124(16) 0.0632(9) Uani 1 1 d .
H8B H 0.3936 0.4620 -0.0699 0.076 Uiso 1 1 calc R
H8A H 0.3795 0.5794 -0.0311 0.076 Uiso 1 1 calc R
N4 N 0.1716(3) 0.3311(3) 0.43790(16) 0.1048(11) Uani 1 1 d .
C9 C 0.3370(2) 0.4431(2) 0.03052(15) 0.0633(9) Uani 1 1 d .
H9B H 0.3866 0.4798 0.0671 0.076 Uiso 1 1 calc R
H9A H 0.2630 0.4528 0.0448 0.076 Uiso 1 1 calc R
C10 C 0.3631(2) 0.3153(2) 0.03048(15) 0.0597(8) Uani 1 1 d .
H10B H 0.4412 0.3058 0.0266 0.072 Uiso 1 1 calc R
H10A H 0.3466 0.2832 0.0766 0.072 Uiso 1 1 calc R
C15 C -0.2067(3) 0.5567(2) -0.20865(16) 0.0620(9) Uani 1 1 d .
C14 C -0.2220(3) 0.4411(2) -0.21060(16) 0.0733(10) Uani 1 1 d .
H14 H -0.2790 0.4089 -0.2404 0.088 Uiso 1 1 calc R
C24 C 0.1067(3) 0.2675(2) 0.39209(17) 0.0704(10) Uani 1 1 d .
H24 H 0.1197 0.1890 0.3918 0.084 Uiso 1 1 calc R
C26 C 0.0034(3) 0.4235(3) 0.34574(18) 0.0845(11) Uani 1 1 d .
H26 H -0.0533 0.4551 0.3154 0.101 Uiso 1 1 calc R
C27 C 0.0692(4) 0.4928(3) 0.3917(2) 0.1186(16) Uani 1 1 d .
H27 H 0.0574 0.5714 0.3933 0.142 Uiso 1 1 calc R
C28 C 0.1525(4) 0.4425(4) 0.4349(2) 0.1169(16) Uani 1 1 d .
H28 H 0.1986 0.4900 0.4640 0.140 Uiso 1 1 calc R

loop_
_atom_site_aniso_label
_atom_site_aniso_U_11
_atom_site_aniso_U_22
_atom_site_aniso_U_33
_atom_site_aniso_U_23
_atom_site_aniso_U_13
_atom_site_aniso_U_12
N2 0.0325(13) 0.0355(11) 0.0390(13) 0.0062(10) 0.0052(11) 0.0038(10)
C2 0.0295(16) 0.0351(13) 0.0374(15) -0.0026(12) -0.0001(13) -0.0005(13)
N1 0.0337(14) 0.0356(11) 0.0408(13) 0.0005(10) 0.0013(11) -0.0027(11)
C1 0.0337(17) 0.0292(13) 0.0351(15) -0.0043(11) 0.0019(13) -0.0049(13)
N3 0.0416(15) 0.0370(11) 0.0368(12) -0.0041(10) 0.0035(11) -0.0086(11)
C3 0.0381(18) 0.0275(12) 0.0317(15) -0.0049(11) -0.0011(13) -0.0028(13)
C12 0.0359(17) 0.0347(14) 0.0331(15) -0.0003(12) 0.0016(13) -0.0041(13)
C5 0.0328(17) 0.0336(13) 0.0401(15) -0.0041(12) 0.0027(13) -0.0011(13)
C4 0.0388(18) 0.0338(13) 0.0329(15) -0.0027(12) 0.0038(13) -0.0021(13)
C6 0.0402(18) 0.0472(15) 0.0451(17) 0.0056(13) 0.0090(14) 0.0012(14)
C19 0.0448(18) 0.0377(14) 0.0424(16) 0.0014(12) 0.0050(14) 0.0015(14)
O2 0.0855(18) 0.0502(11) 0.0707(14) -0.0208(10) -0.0193(12) 0.0044(12)
F1 0.0926(17) 0.0864(12) 0.1318(16) 0.0499(12) -0.0508(13) -0.0016(11)
C21 0.0418(19) 0.0447(15) 0.0436(16) 0.0089(13) 0.0093(14) 0.0040(14)
C18 0.0384(18) 0.0443(14) 0.0505(17) 0.0118(13) 0.0061(15) 0.0020(14)
C22 0.057(2) 0.0517(16) 0.0504(18) 0.0046(14) 0.0179(16) -0.0156(16)
C17 0.0455(19) 0.0411(15) 0.0475(17) 0.0003(13) -0.0062(15) -0.0005(14)
C20 0.0363(18) 0.0607(16) 0.0467(17) 0.0070(14) 0.0009(14) 0.0005(15)
C13 0.060(2) 0.0395(15) 0.065(2) 0.0055(14) -0.0161(18) -0.0045(16)
C16 0.055(2) 0.0381(15) 0.065(2) 0.0108(14) -0.0051(17) -0.0032(16)
C29 0.046(2) 0.0589(19) 0.0425(17) -0.0107(15) 0.0091(16) -0.0020(17)
O1 0.0542(16) 0.0973(16) 0.0872(17) -0.0392(13) -0.0136(13) 0.0174(14)
C25 0.0424(19) 0.0461(16) 0.0504(18) -0.0132(14) 0.0051(15) -0.0006(15)
C7 0.046(2) 0.0476(15) 0.067(2) 0.0067(14) 0.0171(17) -0.0094(15)
C11 0.0397(18) 0.0449(15) 0.0584(19) 0.0069(14) 0.0091(15) 0.0053(14)
C23 0.086(3) 0.0607(17) 0.073(2) 0.0279(16) 0.026(2) 0.0088(18)
C8 0.053(2) 0.0551(17) 0.082(2) -0.0032(16) 0.0094(18) -0.0168(16)
N4 0.085(3) 0.107(2) 0.115(3) -0.058(2) -0.035(2) 0.009(2)
C9 0.050(2) 0.0669(19) 0.072(2) -0.0039(17) -0.0013(17) -0.0151(17)
C10 0.0340(19) 0.0710(19) 0.073(2) 0.0057(16) -0.0020(16) -0.0062(16)
C15 0.056(2) 0.0602(19) 0.066(2) 0.0283(17) -0.0158(18) 0.0033(18)
C14 0.069(3) 0.065(2) 0.078(2) 0.0151(17) -0.0379(19) -0.0136(19)
C24 0.073(3) 0.0613(19) 0.074(2) -0.0246(18) -0.009(2) -0.0019(19)
C26 0.091(3) 0.060(2) 0.099(3) -0.0232(19) -0.014(2) 0.008(2)
C27 0.137(5) 0.060(2) 0.151(4) -0.048(2) -0.031(3) 0.003(3)
C28 0.094(4) 0.109(3) 0.143(4) -0.073(3) -0.017(3) -0.017(3)

loop_
_atom_type_symbol
_atom_type_description
_atom_type_scat_dispersion_real
_atom_type_scat_dispersion_imag
_atom_type_scat_source
C C 0.0033 0.0016 'International Tables Vol C Tables 4.2.6.8 and 6.1.1.4'
H H 0.0000 0.0000 'International Tables Vol C Tables 4.2.6.8 and 6.1.1.4'
N N 0.0061 0.0033 'International Tables Vol C Tables 4.2.6.8 and 6.1.1.4'
O O 0.0106 0.0060 'International Tables Vol C Tables 4.2.6.8 and 6.1.1.4'
F F 0.0171 0.0103 'International Tables Vol C Tables 4.2.6.8 and 6.1.1.4'

loop_
_geom_angle_atom_site_label_1
_geom_angle_atom_site_label_2
_geom_angle_atom_site_label_3
_geom_angle
C1 N2 C21 117.12(18)
C1 N2 C18 116.0(2)
C21 N2 C18 112.30(19)
C3 C2 C1 119.4(2)
C1 N1 C5 118.6(2)
N1 C1 C2 121.9(2)
N1 C1 N2 116.9(2)
C2 C1 N2 121.1(2)
C19 N3 C20 108.86(18)
C19 N3 C22 112.51(17)
C20 N3 C22 110.4(2)
C2 C3 C4 119.4(2)
C2 C3 C12 117.5(2)
C4 C3 C12 123.1(2)
C13 C12 C17 117.3(2)
C13 C12 C3 119.9(2)
C17 C12 C3 122.7(2)
N1 C5 C4 123.8(2)
N1 C5 C11 114.0(2)
C4 C5 C11 122.1(2)
C5 C4 C3 116.8(2)
C5 C4 C6 121.5(2)
C3 C4 C6 121.7(2)
C4 C6 C7 115.30(19)
N3 C19 C18 111.64(18)
N2 C21 C20 111.89(19)
N2 C18 C19 111.8(2)
N3 C22 C23 113.8(2)
C16 C17 C12 121.5(2)
N3 C20 C21 112.1(2)
C14 C13 C12 121.5(2)
C15 C16 C17 118.7(2)
O1 C29 O2 125.1(3)
O1 C29 C25 119.3(3)
O2 C29 C25 115.6(3)
C26 C25 C24 117.2(3)
C26 C25 C29 121.5(3)
C24 C25 C29 121.3(3)
C8 C7 C6 117.7(2)
C5 C11 C10 113.5(2)
C9 C8 C7 115.7(2)
C28 N4 C24 115.2(3)
C10 C9 C8 115.9(2)
C11 C10 C9 114.8(2)
C16 C15 C14 122.4(3)
C16 C15 F1 118.4(3)
C14 C15 F1 119.2(3)
C15 C14 C13 118.5(3)
N4 C24 C25 125.5(3)
C25 C26 C27 119.3(3)
C28 C27 C26 118.2(3)
N4 C28 C27 124.4(4)

loop_
_geom_bond_atom_site_label_1
_geom_bond_atom_site_label_2
_geom_bond_distance
N2 C1 1.404(3)
N2 C21 1.453(3)
N2 C18 1.463(3)
C2 C3 1.392(3)
C2 C1 1.398(3)
N1 C1 1.339(3)
N1 C5 1.351(3)
N3 C19 1.480(3)
N3 C20 1.486(3)
N3 C22 1.493(3)
C3 C4 1.409(3)
C3 C12 1.491(3)
C12 C13 1.384(3)
C12 C17 1.389(3)
C5 C4 1.398(3)
C5 C11 1.501(3)
C4 C6 1.515(3)
C6 C7 1.540(3)
C19 C18 1.505(3)
O2 C29 1.266(3)
F1 C15 1.365(3)
C21 C20 1.513(3)
C22 C23 1.518(3)
C17 C16 1.377(3)
C13 C14 1.380(3)
C16 C15 1.351(4)
C29 O1 1.220(3)
C29 C25 1.510(4)
C25 C26 1.364(3)
C25 C24 1.373(4)
C7 C8 1.538(3)
C11 C10 1.524(3)
C8 C9 1.526(3)
N4 C28 1.321(4)
N4 C24 1.336(3)
C9 C10 1.526(3)
C15 C14 1.362(3)
C26 C27 1.382(4)
C27 C28 1.372(5)
